data_1570204
loop_
_publ_author_name
'Xiao, Yuanjiu'
'Xu, Tong-Tong'
'Zhou, Jin-Lan'
'Wu, Feng'
'Tang, Lei'
'Liu, Ruo-Yi'
'Wu, Wen-Biao'
'Feng, Jian-Jun'

_publ_section_title
;
 Photochemical &#x3b1;-selective radical ring-opening reactions of
 1,3-disubstituted acyl bicyclobutanes with alkyl halides: modular access
 to functionalized cyclobutenes.
;
_journal_issue 45
_journal_name_full 'Chemical science'
_journal_page_first 13060
_journal_page_last 13066
_journal_paper_doi 10.1039/d3sc04457b
_journal_volume 14
_journal_year 2023
_chemical_formula_moiety 'C14 H13 N O2'
_chemical_formula_sum 'C14 H13 N O2'
_chemical_formula_weight 227.25
_chemical_name_systematic methyl-1-(cyanomethyl)-3-phenylcyclobut-2-ene-1-carboxylate
_space_group_crystal_system monoclinic
_space_group_IT_number 14
_space_group_name_Hall '-P 2yn'
_space_group_name_H-M_alt 'P 1 21/n 1'
_atom_sites_solution_hydrogens geom
_atom_sites_solution_primary dual
_audit_creation_date 2023-07-18
_audit_creation_method
;
Olex2 1.3
(compiled 2020.11.12 svn.r5f609507 for OlexSys, GUI svn.r6408)
;
_audit_update_record
;
2023-08-08 deposited with the CCDC.	2023-10-27 downloaded from the CCDC.
;
_cell_angle_alpha 90
_cell_angle_beta 111.998(2)
_cell_angle_gamma 90
_cell_formula_units_Z 4
_cell_length_a 10.84837(19)
_cell_length_b 8.49086(12)
_cell_length_c 14.3960(3)
_cell_measurement_reflns_used 5358
_cell_measurement_temperature 293.15
_cell_measurement_theta_max 71.5750
_cell_measurement_theta_min 4.3890
_cell_volume 1229.50(4)
_computing_cell_refinement 'CrysAlisPro 1.171.38.46 (Rigaku OD, 2015)'
_computing_data_collection 'CrysAlisPro 1.171.38.46 (Rigaku OD, 2015)'
_computing_data_reduction 'CrysAlisPro 1.171.38.46 (Rigaku OD, 2015)'
_computing_molecular_graphics 'Olex2 1.3 (Dolomanov et al., 2009)'
_computing_publication_material 'Olex2 1.3 (Dolomanov et al., 2009)'
_computing_structure_refinement 'SHELXL 2018/3 (Sheldrick, 2015)'
_computing_structure_solution 'SHELXT  (Sheldrick, 2015)'
_diffrn_ambient_temperature 293.15
_diffrn_detector 'CCD plate'
_diffrn_detector_area_resol_mean 8.0697
_diffrn_detector_type EosS2
_diffrn_measured_fraction_theta_full 1.000
_diffrn_measured_fraction_theta_max 1.000
_diffrn_measurement_details
;
List of Runs (angles in degrees, time in seconds):

  # Type    Start    End  Width  t~exp~   \w     \q     \k     \f   Frames
#--------------------------------------------------------------------------
  1  \w    -17.00  43.00   1.00    2.00    --   34.73 -57.00  90.00   60
  2  \w     31.00  73.00   1.00    2.00    --   34.73-125.00   0.00   42
  3  \w     36.00  85.00   1.00    8.00    --  105.25 -94.00 -30.00   49
  4  \w     88.00 174.00   1.00    8.00    --  105.25  45.00  90.00   86
  5  \w    116.00 162.00   1.00    8.00    --  105.25  77.00 120.00   46
  6  \w    107.00 140.00   1.00    8.00    --  105.25  96.00  19.00   33
  7  \w     83.00 111.00   1.00    8.00    --  105.25  77.00 120.00   28
  8  \w     44.00 102.00   1.00    2.00    --   34.73  77.00  60.00   58
  9  \w    106.00 161.00   1.00    8.00    --  105.25 111.00-180.00   55
 10  \w    -31.00  14.00   1.00    2.00    --   34.73 -77.00 -30.00   45
 11  \w     65.00  93.00   1.00    2.00    --   34.73  57.00 -90.00   28
 12  \w     20.00  56.00   1.00    2.00    --   34.73  57.00-150.00   36
 13  \w    -37.00  63.00   1.00    2.00    --   34.73 -19.00 150.00  100
 14  \w      3.00  73.00   1.00    2.00    --   34.73 -99.00  30.00   70
 15  \w     49.00  88.00   1.00    2.00    --   34.73-125.00-180.00   39
 16  \w     17.00  55.00   1.00    2.00    --   34.73 -99.00 -90.00   38
 17  \w     89.00 114.00   1.00    8.00    --  105.25 -45.00-120.00   25
 18  \w    113.00 152.00   1.00    8.00    --  105.25 111.00  30.00   39
 19  \w     45.00 127.00   1.00    8.00    --  105.25 -30.00  60.00   82
 20  \w     36.00 108.00   1.00    8.00    --  105.25-111.00-120.00   72
 21  \w     45.00  77.00   1.00    8.00    --  105.25 -45.00-120.00   32
 22  \w    112.00 138.00   1.00    8.00    --  105.25 111.00 -60.00   26
 23  \w     43.00 108.00   1.00    8.00    --  105.25 -94.00  30.00   65
 24  \w     76.00 121.00   1.00    8.00    --  105.25 -61.00   0.00   45
 25  \w     61.00 102.00   1.00    8.00    --  105.25 -94.00 120.00   41
 26  \w     47.00 108.00   1.00    8.00    --  105.25 -94.00 -90.00   61
 27  \w    100.00 143.00   1.00    8.00    --  105.25 111.00 150.00   43
 28  \w     44.00  70.00   1.00    8.00    --  105.25 -94.00-180.00   26
 29  \w     84.00 139.00   1.00    8.00    --  105.25  77.00-150.00   55
;
_diffrn_measurement_device 'four-circle diffractometer'
_diffrn_measurement_device_type 'SuperNova, Dual, Cu at zero, EosS2'
_diffrn_measurement_method '\w scans'
_diffrn_orient_matrix_type 'CrysAlisPro convention (1999,Acta A55,543-557)'
_diffrn_orient_matrix_UB_11 -0.1044367000
_diffrn_orient_matrix_UB_12 -0.0874469000
_diffrn_orient_matrix_UB_13 -0.0884212000
_diffrn_orient_matrix_UB_21 0.0291276000
_diffrn_orient_matrix_UB_22 -0.1531693000
_diffrn_orient_matrix_UB_23 0.0619404000
_diffrn_orient_matrix_UB_31 -0.1081371000
_diffrn_orient_matrix_UB_32 0.0431322000
_diffrn_orient_matrix_UB_33 0.0407444000
_diffrn_radiation_monochromator mirror
_diffrn_radiation_probe x-ray
_diffrn_radiation_type 'Cu K\a'
_diffrn_radiation_wavelength 1.54184
_diffrn_reflns_av_R_equivalents 0.0131
_diffrn_reflns_av_unetI/netI 0.0112
_diffrn_reflns_Laue_measured_fraction_full 1.000
_diffrn_reflns_Laue_measured_fraction_max 1.000
_diffrn_reflns_limit_h_max 9
_diffrn_reflns_limit_h_min -12
_diffrn_reflns_limit_k_max 10
_diffrn_reflns_limit_k_min -10
_diffrn_reflns_limit_l_max 17
_diffrn_reflns_limit_l_min -17
_diffrn_reflns_number 7732
_diffrn_reflns_point_group_measured_fraction_full 1.000
_diffrn_reflns_point_group_measured_fraction_max 1.000
_diffrn_reflns_theta_full 66.595
_diffrn_reflns_theta_max 66.595
_diffrn_reflns_theta_min 4.403
_diffrn_source 'micro-focus sealed X-ray tube'
_diffrn_source_type 'SuperNova (Cu) X-ray Source'
_exptl_absorpt_coefficient_mu 0.666
_exptl_absorpt_correction_T_max 1.00000
_exptl_absorpt_correction_T_min 0.63965
_exptl_absorpt_correction_type multi-scan
_exptl_absorpt_process_details
;
CrysAlisPro 1.171.38.46 (Rigaku Oxford Diffraction, 2015)
Empirical absorption correction using spherical harmonics,
 implemented in SCALE3 ABSPACK scaling algorithm.
;
_exptl_crystal_colour colourless
_exptl_crystal_colour_primary colourless
_exptl_crystal_density_diffrn 1.228
_exptl_crystal_description needle
_exptl_crystal_F_000 480
_exptl_crystal_size_max 0.3
_exptl_crystal_size_mid 0.2
_exptl_crystal_size_min 0.1
_refine_diff_density_max 0.299
_refine_diff_density_min -0.288
_refine_diff_density_rms 0.039
_refine_ls_extinction_method none
_refine_ls_goodness_of_fit_ref 1.079
_refine_ls_hydrogen_treatment constr
_refine_ls_matrix_type full
_refine_ls_number_parameters 155
_refine_ls_number_reflns 2160
_refine_ls_number_restraints 1
_refine_ls_restrained_S_all 3.501
_refine_ls_R_factor_all 0.0507
_refine_ls_R_factor_gt 0.0481
_refine_ls_shift/su_max 0.001
_refine_ls_shift/su_mean 0.000
_refine_ls_structure_factor_coef Fsqd
_refine_ls_weighting_details 'w=1/[\s^2^(Fo^2^)+(0.0796P)^2^+0.3909P] where P=(Fo^2^+2Fc^2^)/3'
_refine_ls_weighting_scheme calc
_refine_ls_wR_factor_gt 0.1412
_refine_ls_wR_factor_ref 0.1439
_reflns_Friedel_coverage 0.000
_reflns_number_gt 2012
_reflns_number_total 2160
_reflns_threshold_expression 'I > 2\s(I)'
_cod_data_source_file d3sc04457b2.cif
_cod_data_source_block exp_3129
_cod_depositor_comments 'Adding full bibliography for 1570204.cif.'
_cod_database_code 1570204
_shelx_shelxl_version_number 2018/3
_chemical_oxdiff_formula 'C100 H100 N2 O2'
_shelx_space_group_comment
;
The symmetry employed for this shelxl refinement is uniquely defined
by the following loop, which should always be used as a source of
symmetry information in preference to the above space-group names.
They are only intended as comments.
;
_shelx_estimated_absorpt_t_max 0.936
_shelx_estimated_absorpt_t_min 0.825
_reflns_odcompleteness_completeness 100.00
_reflns_odcompleteness_iscentric 1
_reflns_odcompleteness_theta 66.49
_olex2_refinement_description
;
1. Fixed Uiso
 At 1.2 times of:
  All C(H) groups, All C(H,H) groups
 At 1.5 times of:
  All C(H,H,H) groups
2. Restrained distances
 C7-C8
 2.9 with sigma of 0.01
3.a Secondary CH2 refined with riding coordinates:
 C8(H8a,H8b), C11(H11a,H11b)
3.b Aromatic/amide H refined with riding coordinates:
 C1(H1), C2(H2), C3(H3), C4(H4), C6(H6), C10(H10)
3.c Idealised Me refined as rotating group:
 C14(H14a,H14b,H14c)
;
_olex2_submission_special_instructions 'No special instructions were received'
_oxdiff_exptl_absorpt_empirical_details
;
Empirical correction (ABSPACK) includes:
- Absorption correction using spherical harmonics
- Frame scaling
;
_oxdiff_exptl_absorpt_empirical_full_max 1.508
_oxdiff_exptl_absorpt_empirical_full_min 0.530

loop_
_space_group_symop_operation_xyz
'x, y, z'
'-x+1/2, y+1/2, -z+1/2'
'-x, -y, -z'
'x-1/2, -y-1/2, z-1/2'

loop_
_atom_site_label
_atom_site_type_symbol
_atom_site_fract_x
_atom_site_fract_y
_atom_site_fract_z
_atom_site_U_iso_or_equiv
_atom_site_adp_type
_atom_site_occupancy
_atom_site_site_symmetry_order
_atom_site_calc_flag
_atom_site_refinement_flags_posn
_atom_site_refinement_flags_adp
_atom_site_refinement_flags_occupancy
_atom_site_disorder_assembly
_atom_site_disorder_group
O1 O 0.21046(12) 0.40335(15) -0.00731(9) 0.0518(4) Uani 1 1 d . . . . .
N1 N 0.43062(19) 0.5124(2) 0.33448(13) 0.0688(5) Uani 1 1 d . . . . .
C1 C 0.5288(2) 0.8981(3) -0.16045(18) 0.0743(7) Uani 1 1 d . . . . .
H1 H 0.615015 0.888869 -0.158731 0.089 Uiso 1 1 calc R U . . .
O2 O 0.12838(15) 0.43314(17) 0.11260(11) 0.0630(4) Uani 1 1 d . . . . .
C2 C 0.4371(3) 0.9844(3) -0.23465(17) 0.0769(7) Uani 1 1 d . . . . .
H2 H 0.460565 1.032816 -0.283581 0.092 Uiso 1 1 calc R U . . .
C3 C 0.3106(3) 0.9991(3) -0.23649(18) 0.0762(7) Uani 1 1 d . . . . .
H3 H 0.248310 1.058123 -0.286733 0.091 Uiso 1 1 calc R U . . .
C4 C 0.2745(2) 0.9268(2) -0.16407(15) 0.0585(5) Uani 1 1 d . . . . .
H4 H 0.188436 0.938231 -0.165644 0.070 Uiso 1 1 calc R U . . .
C5 C 0.36609(16) 0.83757(19) -0.08949(12) 0.0425(4) Uani 1 1 d . . . . .
C6 C 0.49423(19) 0.8244(3) -0.08800(15) 0.0571(5) Uani 1 1 d . . . . .
H6 H 0.557266 0.765718 -0.038018 0.068 Uiso 1 1 calc R U . . .
C7 C 0.32905(16) 0.75678(18) -0.01501(12) 0.0395(4) Uani 1 1 d D . . . .
C8 C 0.20469(17) 0.7566(2) 0.00294(12) 0.0438(4) Uani 1 1 d D . . . .
H8A H 0.129152 0.715550 -0.052555 0.053 Uiso 1 1 calc R U . . .
H8B H 0.183699 0.857184 0.025411 0.053 Uiso 1 1 calc R U . . .
C9 C 0.26825(15) 0.63587(19) 0.08891(11) 0.0376(4) Uani 1 1 d . . . . .
C10 C 0.39325(16) 0.6488(2) 0.06262(13) 0.0435(4) Uani 1 1 d . . . . .
H10 H 0.477396 0.603480 0.087860 0.052 Uiso 1 1 calc R U . . .
C11 C 0.28290(17) 0.6972(2) 0.19257(12) 0.0448(4) Uani 1 1 d . . . . .
H11A H 0.321963 0.801569 0.202065 0.054 Uiso 1 1 calc R U . . .
H11B H 0.195537 0.705821 0.195973 0.054 Uiso 1 1 calc R U . . .
C12 C 0.36576(18) 0.5943(2) 0.27299(13) 0.0468(4) Uani 1 1 d . . . . .
C13 C 0.19556(15) 0.48006(19) 0.06818(11) 0.0393(4) Uani 1 1 d . . . . .
C14 C 0.1339(2) 0.2602(2) -0.04028(16) 0.0617(5) Uani 1 1 d . . . . .
H14A H 0.155612 0.212366 -0.092653 0.093 Uiso 1 1 calc R U . . .
H14B H 0.040794 0.284814 -0.065091 0.093 Uiso 1 1 calc R U . . .
H14C H 0.154614 0.188464 0.015043 0.093 Uiso 1 1 calc R U . . .

loop_
_atom_site_aniso_label
_atom_site_aniso_U_11
_atom_site_aniso_U_22
_atom_site_aniso_U_33
_atom_site_aniso_U_23
_atom_site_aniso_U_13
_atom_site_aniso_U_12
O1 0.0575(7) 0.0503(7) 0.0539(7) -0.0140(6) 0.0279(6) -0.0111(6)
N1 0.0724(11) 0.0656(11) 0.0529(10) 0.0077(9) 0.0055(9) 0.0006(9)
C1 0.0732(14) 0.0943(17) 0.0723(14) -0.0061(13) 0.0465(12) -0.0204(13)
O2 0.0762(9) 0.0642(9) 0.0611(8) -0.0066(7) 0.0403(7) -0.0226(7)
C2 0.1004(18) 0.0853(16) 0.0556(12) 0.0003(11) 0.0414(13) -0.0337(14)
C3 0.0931(17) 0.0747(15) 0.0582(13) 0.0205(11) 0.0252(12) -0.0081(12)
C4 0.0639(11) 0.0564(11) 0.0572(11) 0.0110(9) 0.0249(9) 0.0007(9)
C5 0.0523(9) 0.0379(8) 0.0415(8) -0.0051(7) 0.0221(7) -0.0072(7)
C6 0.0538(10) 0.0668(12) 0.0576(11) 0.0012(9) 0.0289(9) -0.0053(9)
C7 0.0431(8) 0.0372(8) 0.0402(8) -0.0025(6) 0.0178(7) -0.0024(6)
C8 0.0507(9) 0.0405(9) 0.0417(8) 0.0046(7) 0.0192(7) 0.0032(7)
C9 0.0386(8) 0.0380(8) 0.0371(8) 0.0025(6) 0.0154(6) 0.0024(6)
C10 0.0430(8) 0.0426(9) 0.0484(9) 0.0019(7) 0.0211(7) 0.0012(7)
C11 0.0527(9) 0.0421(9) 0.0414(9) -0.0013(7) 0.0198(7) 0.0015(7)
C12 0.0511(10) 0.0474(10) 0.0405(9) -0.0050(7) 0.0158(8) -0.0071(8)
C13 0.0402(8) 0.0425(9) 0.0351(8) 0.0033(6) 0.0141(6) 0.0016(6)
C14 0.0669(12) 0.0510(11) 0.0642(12) -0.0153(9) 0.0213(10) -0.0133(9)

loop_
_atom_type_symbol
_atom_type_description
_atom_type_scat_dispersion_real
_atom_type_scat_dispersion_imag
_atom_type_scat_source
C C 0.0181 0.0091 'International Tables Vol C Tables 4.2.6.8 and 6.1.1.4'
H H 0.0000 0.0000 'International Tables Vol C Tables 4.2.6.8 and 6.1.1.4'
N N 0.0311 0.0180 'International Tables Vol C Tables 4.2.6.8 and 6.1.1.4'
O O 0.0492 0.0322 'International Tables Vol C Tables 4.2.6.8 and 6.1.1.4'

loop_
_geom_angle_atom_site_label_1
_geom_angle_atom_site_label_2
_geom_angle_atom_site_label_3
_geom_angle
_geom_angle_site_symmetry_1
_geom_angle_site_symmetry_3
_geom_angle_publ_flag
C13 O1 C14 116.71(14) . . ?
C2 C1 H1 119.7 . . ?
C2 C1 C6 120.5(2) . . ?
C6 C1 H1 119.7 . . ?
C1 C2 H2 120.2 . . ?
C3 C2 C1 119.7(2) . . ?
C3 C2 H2 120.2 . . ?
C2 C3 H3 119.7 . . ?
C2 C3 C4 120.6(2) . . ?
C4 C3 H3 119.7 . . ?
C3 C4 H4 119.9 . . ?
C5 C4 C3 120.1(2) . . ?
C5 C4 H4 119.9 . . ?
C4 C5 C6 118.74(17) . . ?
C4 C5 C7 120.99(16) . . ?
C6 C5 C7 120.26(16) . . ?
C1 C6 C5 120.3(2) . . ?
C1 C6 H6 119.8 . . ?
C5 C6 H6 119.8 . . ?
C5 C7 C8 131.22(15) . . ?
C10 C7 C5 134.54(15) . . ?
C10 C7 C8 94.22(13) . . ?
C7 C8 H8A 113.9 . . ?
C7 C8 H8B 113.9 . . ?
C7 C8 C9 88.74(12) . . ?
H8A C8 H8B 111.1 . . ?
C9 C8 H8A 113.9 . . ?
C9 C8 H8B 113.9 . . ?
C10 C9 C8 85.77(12) . . ?
C11 C9 C8 113.87(13) . . ?
C11 C9 C10 115.79(13) . . ?
C13 C9 C8 112.13(12) . . ?
C13 C9 C10 117.09(13) . . ?
C13 C9 C11 110.23(13) . . ?
C7 C10 C9 91.27(12) . . ?
C7 C10 H10 134.4 . . ?
C9 C10 H10 134.4 . . ?
C9 C11 H11A 109.2 . . ?
C9 C11 H11B 109.2 . . ?
H11A C11 H11B 107.9 . . ?
C12 C11 C9 112.19(14) . . ?
C12 C11 H11A 109.2 . . ?
C12 C11 H11B 109.2 . . ?
N1 C12 C11 178.8(2) . . ?
O1 C13 C9 112.12(13) . . ?
O2 C13 O1 123.79(16) . . ?
O2 C13 C9 124.05(15) . . ?
O1 C14 H14A 109.5 . . ?
O1 C14 H14B 109.5 . . ?
O1 C14 H14C 109.5 . . ?
H14A C14 H14B 109.5 . . ?
H14A C14 H14C 109.5 . . ?
H14B C14 H14C 109.5 . . ?

loop_
_geom_bond_atom_site_label_1
_geom_bond_atom_site_label_2
_geom_bond_distance
_geom_bond_site_symmetry_2
_geom_bond_publ_flag
O1 C13 1.328(2) . ?
O1 C14 1.448(2) . ?
N1 C12 1.138(3) . ?
C1 H1 0.9300 . ?
C1 C2 1.368(4) . ?
C1 C6 1.383(3) . ?
O2 C13 1.203(2) . ?
C2 H2 0.9300 . ?
C2 C3 1.368(4) . ?
C3 H3 0.9300 . ?
C3 C4 1.387(3) . ?
C4 H4 0.9300 . ?
C4 C5 1.384(3) . ?
C5 C6 1.387(2) . ?
C5 C7 1.451(2) . ?
C6 H6 0.9300 . ?
C7 C8 1.466(2) . ?
C7 C10 1.411(2) . ?
C8 H8A 0.9700 . ?
C8 H8B 0.9700 . ?
C8 C9 1.555(2) . ?
C9 C10 1.542(2) . ?
C9 C11 1.531(2) . ?
C9 C13 1.512(2) . ?
C10 H10 0.9300 . ?
C11 H11A 0.9700 . ?
C11 H11B 0.9700 . ?
C11 C12 1.460(2) . ?
C14 H14A 0.9600 . ?
C14 H14B 0.9600 . ?
C14 H14C 0.9600 . ?

loop_
_geom_torsion_atom_site_label_1
_geom_torsion_atom_site_label_2
_geom_torsion_atom_site_label_3
_geom_torsion_atom_site_label_4
_geom_torsion
_geom_torsion_site_symmetry_1
_geom_torsion_site_symmetry_2
_geom_torsion_site_symmetry_3
_geom_torsion_site_symmetry_4
_geom_torsion_publ_flag
C1 C2 C3 C4 -0.3(4) . . . . ?
C2 C1 C6 C5 -0.2(3) . . . . ?
C2 C3 C4 C5 -0.6(4) . . . . ?
C3 C4 C5 C6 1.0(3) . . . . ?
C3 C4 C5 C7 -178.0(2) . . . . ?
C4 C5 C6 C1 -0.6(3) . . . . ?
C4 C5 C7 C8 -4.2(3) . . . . ?
C4 C5 C7 C10 173.29(19) . . . . ?
C5 C7 C8 C9 177.64(17) . . . . ?
C5 C7 C10 C9 -177.53(18) . . . . ?
C6 C1 C2 C3 0.7(4) . . . . ?
C6 C5 C7 C8 176.83(17) . . . . ?
C6 C5 C7 C10 -5.6(3) . . . . ?
C7 C5 C6 C1 178.35(19) . . . . ?
C7 C8 C9 C10 0.54(12) . . . . ?
C7 C8 C9 C11 116.93(14) . . . . ?
C7 C8 C9 C13 -117.04(13) . . . . ?
C8 C7 C10 C9 0.60(13) . . . . ?
C8 C9 C10 C7 -0.56(12) . . . . ?
C8 C9 C11 C12 -168.69(14) . . . . ?
C8 C9 C13 O1 68.38(17) . . . . ?
C8 C9 C13 O2 -109.32(19) . . . . ?
C10 C7 C8 C9 -0.59(13) . . . . ?
C10 C9 C11 C12 -71.54(19) . . . . ?
C10 C9 C13 O1 -28.44(19) . . . . ?
C10 C9 C13 O2 153.86(17) . . . . ?
C11 C9 C10 C7 -115.08(15) . . . . ?
C11 C9 C13 O1 -163.63(13) . . . . ?
C11 C9 C13 O2 18.7(2) . . . . ?
C13 C9 C10 C7 112.18(14) . . . . ?
C13 C9 C11 C12 64.29(18) . . . . ?
C14 O1 C13 O2 3.8(3) . . . . ?
C14 O1 C13 C9 -173.87(14) . . . . ?
